data_7004176
loop_
_publ_author_name
'Takahashi, Yoshinori'
'Nonogawa, Mitsuru'
'Fujita, Ken-ichi'
'Yamaguchi, Ryohei'

_publ_section_title
;
 C--H activation on a diphosphine and hydrido-bridged diiridium
 complex: generation and detection of an active IrII--IrII species
 [(Cp*Ir)2(\m-dmpm)(\m-H)]+
;
_journal_issue 27
_journal_name_full 'Dalton Transactions'
_journal_page_first 3546
_journal_page_last 3552
_journal_paper_doi 10.1039/b803626h
_journal_year 2008
_chemical_formula_moiety 'C31 H50 F3 Ir2 N O3 P2 S '
_chemical_formula_sum 'C31 H50 F3 Ir2 N O3 P2 S'
_chemical_formula_weight 1020.18
_space_group_IT_number 14
_symmetry_cell_setting monoclinic
_symmetry_Int_Tables_number 14
_symmetry_space_group_name_Hall '-P 2yab'
_symmetry_space_group_name_H-M 'P 1 21/a 1'
_cell_angle_alpha 90.0000
_cell_angle_beta 117.595(7)
_cell_angle_gamma 90.0000
_cell_formula_units_Z 4
_cell_length_a 17.7878(14)
_cell_length_b 12.3618(17)
_cell_length_c 18.402(2)
_cell_measurement_reflns_used 24
_cell_measurement_temperature 293.1
_cell_measurement_theta_max 15.0
_cell_measurement_theta_min 14.3
_cell_volume 3586.1(7)
_computing_cell_refinement 'MSC/AFC Diffractometer Control'
_computing_data_collection 'MSC/AFC Diffractometer Control'
_computing_data_reduction CrystalStructure
_computing_publication_material 'CrystalStructure 3.8'
_computing_structure_refinement CRYSTALS
_computing_structure_solution 'DIRDIF99 (PATTY)'
_diffrn_measured_fraction_theta_full 0.999
_diffrn_measured_fraction_theta_max 0.999
_diffrn_measurement_device_type 'Rigaku AFC5S'
_diffrn_measurement_method \w-2\q
_diffrn_radiation_type 'Mo K\a'
_diffrn_radiation_wavelength 0.71069
_diffrn_reflns_av_R_equivalents 0.023
_diffrn_reflns_limit_h_max 23
_diffrn_reflns_limit_h_min 0
_diffrn_reflns_limit_k_max 16
_diffrn_reflns_limit_k_min 0
_diffrn_reflns_limit_l_max 21
_diffrn_reflns_limit_l_min -23
_diffrn_reflns_number 8475
_diffrn_reflns_theta_full 27.48
_diffrn_reflns_theta_max 27.48
_diffrn_standards_decay_% 0.00
_diffrn_standards_interval_count 0
_diffrn_standards_number 3
_exptl_absorpt_coefficient_mu 7.629
_exptl_absorpt_correction_T_max 0.069
_exptl_absorpt_correction_T_min 0.042
_exptl_absorpt_correction_type psi-scan
_exptl_absorpt_process_details '(North, Phillips & Mathews, 1968)'
_exptl_crystal_colour orange
_exptl_crystal_density_diffrn 1.889
_exptl_crystal_density_method 'not measured'
_exptl_crystal_description block
_exptl_crystal_F_000 1976.00
_exptl_crystal_size_max 0.40
_exptl_crystal_size_mid 0.35
_exptl_crystal_size_min 0.35
_refine_diff_density_max 5.55
_refine_diff_density_min -2.43
_refine_ls_extinction_method none
_refine_ls_goodness_of_fit_ref 1.007
_refine_ls_hydrogen_treatment refall
_refine_ls_number_parameters 436
_refine_ls_number_reflns 5785
_refine_ls_R_factor_gt 0.0426
_refine_ls_shift/su_max 0.0000
_refine_ls_structure_factor_coef F
_refine_ls_weighting_details 'w = 1/[0.0025Fo^2^ + 1.0000\s(Fo^2^)]'
_refine_ls_weighting_scheme calc
_refine_ls_wR_factor_ref 0.0598
_reflns_number_gt 5785
_reflns_number_total 8206
_reflns_threshold_expression F^2^>2.0\s(F^2^)
_cod_data_source_file b803626h.txt
_cod_data_source_block '_complex12'
_cod_original_formula_sum 'C31 H50 F3 Ir2 N O3 P2 S '
_cod_database_code 7004176

loop_
_symmetry_equiv_pos_site_id
_symmetry_equiv_pos_as_xyz
1 +X,+Y,+Z
2 1/2-X,1/2+Y,-Z
3 -X,-Y,-Z
4 1/2+X,1/2-Y,+Z

loop_
_atom_site_label
_atom_site_type_symbol
_atom_site_fract_x
_atom_site_fract_y
_atom_site_fract_z
_atom_site_U_iso_or_equiv
_atom_site_adp_type
_atom_site_occupancy
_atom_site_symmetry_multiplicity
_atom_site_calc_flag
_atom_site_refinement_flags
_atom_site_disorder_assembly
_atom_site_disorder_group
Ir(1) Ir 0.67122(2) 0.24886(3) 0.32230(2) 0.03259(9) Uani 1.00 1 d . . .
Ir(2) Ir 0.56875(2) 0.29872(3) 0.07868(2) 0.03257(9) Uani 1.00 1 d . . .
S(1) S 0.3331(2) 0.7506(3) 0.2553(2) 0.0737(10) Uani 1.00 1 d . . .
P(1) P 0.73176(16) 0.4081(2) 0.32338(15) 0.0421(6) Uani 1.00 1 d . . .
P(2) P 0.69718(15) 0.3771(2) 0.14211(15) 0.0379(6) Uani 1.00 1 d . . .
F(1) F 0.4925(6) 0.7147(10) 0.2998(7) 0.130(4) Uani 1.00 1 d . . .
F(2) F 0.4468(6) 0.6426(9) 0.3769(5) 0.131(4) Uani 1.00 1 d . . .
F(3) F 0.4695(6) 0.8114(8) 0.3847(6) 0.118(3) Uani 1.00 1 d . . .
O(1) O 0.3445(10) 0.8483(11) 0.2156(7) 0.155(6) Uani 1.00 1 d . . .
O(2) O 0.3153(6) 0.6582(10) 0.2080(6) 0.119(4) Uani 1.00 1 d . . .
O(3) O 0.2894(7) 0.7720(9) 0.3027(7) 0.099(4) Uani 1.00 1 d . . .
N(1) N 0.5301(4) 0.3540(5) 0.1676(4) 0.0317(18) Uani 1.00 1 d . . .
C(1) C 0.6968(8) 0.0746(9) 0.3651(6) 0.061(3) Uani 1.00 1 d . . .
C(2) C 0.7695(7) 0.1361(10) 0.4136(6) 0.056(3) Uani 1.00 1 d . . .
C(3) C 0.7475(7) 0.2084(10) 0.4588(6) 0.055(3) Uani 1.00 1 d . . .
C(4) C 0.6601(8) 0.1954(11) 0.4361(6) 0.065(4) Uani 1.00 1 d . . .
C(5) C 0.6269(7) 0.1109(11) 0.3766(6) 0.062(3) Uani 1.00 1 d . . .
C(6) C 0.6986(14) -0.0272(12) 0.3173(8) 0.139(7) Uani 1.00 1 d . . .
C(7) C 0.8576(8) 0.1116(16) 0.4263(10) 0.122(7) Uani 1.00 1 d . . .
C(8) C 0.8065(9) 0.2822(13) 0.5281(6) 0.092(5) Uani 1.00 1 d . . .
C(9) C 0.6175(12) 0.2479(15) 0.4832(8) 0.111(7) Uani 1.00 1 d . . .
C(10) C 0.5421(9) 0.0628(15) 0.3451(9) 0.123(6) Uani 1.00 1 d . . .
C(11) C 0.4545(6) 0.1980(9) 0.0008(6) 0.054(3) Uani 1.00 1 d . . .
C(12) C 0.4926(7) 0.2326(8) -0.0454(5) 0.049(2) Uani 1.00 1 d . . .
C(13) C 0.5802(7) 0.1890(9) -0.0085(6) 0.055(3) Uani 1.00 1 d . . .
C(14) C 0.5895(6) 0.1191(7) 0.0600(5) 0.044(2) Uani 1.00 1 d . . .
C(15) C 0.5152(6) 0.1295(7) 0.0659(6) 0.046(2) Uani 1.00 1 d . . .
C(16) C 0.3662(7) 0.2178(12) -0.0133(8) 0.079(4) Uani 1.00 1 d . . .
C(17) C 0.4484(9) 0.2917(11) -0.1268(7) 0.086(4) Uani 1.00 1 d . . .
C(18) C 0.6402(9) 0.1975(12) -0.0446(8) 0.083(5) Uani 1.00 1 d . . .
C(19) C 0.6648(8) 0.0542(10) 0.1086(7) 0.080(4) Uani 1.00 1 d . . .
C(20) C 0.4955(9) 0.0717(11) 0.1277(7) 0.084(5) Uani 1.00 1 d . . .
C(21) C 0.7053(8) 0.5196(10) 0.3721(7) 0.081(4) Uani 1.00 1 d . . .
C(22) C 0.8468(7) 0.4129(12) 0.3773(6) 0.077(4) Uani 1.00 1 d . . .
C(23) C 0.7079(6) 0.4693(7) 0.2246(5) 0.044(2) Uani 1.00 1 d . . .
C(24) C 0.7922(6) 0.2969(10) 0.1822(7) 0.060(3) Uani 1.00 1 d . . .
C(25) C 0.7189(7) 0.4678(10) 0.0760(6) 0.067(3) Uani 1.00 1 d . . .
C(26) C 0.5603(5) 0.3281(7) 0.2484(5) 0.036(2) Uani 1.00 1 d . . .
C(27) C 0.5122(6) 0.3649(9) 0.2867(6) 0.050(3) Uani 1.00 1 d . . .
C(28) C 0.4395(6) 0.4263(9) 0.2473(7) 0.057(3) Uani 1.00 1 d . . .
C(29) C 0.4162(5) 0.4567(8) 0.1680(6) 0.045(2) Uani 1.00 1 d . . .
C(30) C 0.4592(5) 0.4197(8) 0.1299(5) 0.044(2) Uani 1.00 1 d . . .
C(31) C 0.4403(9) 0.7297(13) 0.3305(10) 0.080(4) Uani 1.00 1 d . . .
H(1) H 0.7541 -0.0383 0.3235 0.169 Uiso 1.00 1 c R . .
H(2) H 0.6818 -0.0885 0.3373 0.169 Uiso 1.00 1 c R . .
H(3) H 0.6601 -0.0169 0.2610 0.169 Uiso 1.00 1 c R . .
H(4) H 0.8955 0.1609 0.4659 0.153 Uiso 1.00 1 c R . .
H(5) H 0.8731 0.0396 0.4455 0.153 Uiso 1.00 1 c R . .
H(6) H 0.8601 0.1205 0.3762 0.153 Uiso 1.00 1 c R . .
H(7) H 0.7766 0.3214 0.5509 0.103 Uiso 1.00 1 c R . .
H(8) H 0.8484 0.2382 0.5693 0.103 Uiso 1.00 1 c R . .
H(9) H 0.8330 0.3314 0.5075 0.103 Uiso 1.00 1 c R . .
H(10) H 0.5613 0.2205 0.4609 0.145 Uiso 1.00 1 c R . .
H(11) H 0.6470 0.2311 0.5400 0.145 Uiso 1.00 1 c R . .
H(12) H 0.6158 0.3241 0.4761 0.145 Uiso 1.00 1 c R . .
H(13) H 0.5383 0.0040 0.3103 0.138 Uiso 1.00 1 c R . .
H(14) H 0.5329 0.0374 0.3890 0.138 Uiso 1.00 1 c R . .
H(15) H 0.5002 0.1153 0.3145 0.138 Uiso 1.00 1 c R . .
H(16) H 0.3384 0.2618 -0.0608 0.094 Uiso 1.00 1 c R . .
H(17) H 0.3368 0.1511 -0.0218 0.094 Uiso 1.00 1 c R . .
H(18) H 0.3666 0.2540 0.0325 0.094 Uiso 1.00 1 c R . .
H(19) H 0.4867 0.3013 -0.1490 0.094 Uiso 1.00 1 c R . .
H(20) H 0.3998 0.2533 -0.1649 0.094 Uiso 1.00 1 c R . .
H(21) H 0.4316 0.3604 -0.1162 0.094 Uiso 1.00 1 c R . .
H(22) H 0.6907 0.1593 -0.0104 0.111 Uiso 1.00 1 c R . .
H(23) H 0.6152 0.1671 -0.0981 0.111 Uiso 1.00 1 c R . .
H(24) H 0.6533 0.2714 -0.0473 0.111 Uiso 1.00 1 c R . .
H(25) H 0.6576 0.0201 0.1512 0.089 Uiso 1.00 1 c R . .
H(26) H 0.6715 0.0006 0.0750 0.089 Uiso 1.00 1 c R . .
H(27) H 0.7138 0.0989 0.1318 0.089 Uiso 1.00 1 c R . .
H(28) H 0.4395 0.0870 0.1186 0.107 Uiso 1.00 1 c R . .
H(29) H 0.5015 -0.0040 0.1229 0.107 Uiso 1.00 1 c R . .
H(30) H 0.5349 0.0949 0.1812 0.107 Uiso 1.00 1 c R . .
H(31) H 0.7444 0.5223 0.4288 0.110 Uiso 1.00 1 c R . .
H(32) H 0.7075 0.5857 0.3468 0.110 Uiso 1.00 1 c R . .
H(33) H 0.6496 0.5091 0.3655 0.110 Uiso 1.00 1 c R . .
H(34) H 0.8680 0.3959 0.3398 0.087 Uiso 1.00 1 c R . .
H(35) H 0.8650 0.4834 0.3989 0.087 Uiso 1.00 1 c R . .
H(36) H 0.8676 0.3618 0.4207 0.087 Uiso 1.00 1 c R . .
H(37) H 0.7523 0.5187 0.2336 0.051 Uiso 1.00 1 c R . .
H(38) H 0.6561 0.5077 0.2062 0.051 Uiso 1.00 1 c R . .
H(39) H 0.8099 0.2873 0.1412 0.074 Uiso 1.00 1 c R . .
H(40) H 0.8360 0.3313 0.2286 0.074 Uiso 1.00 1 c R . .
H(41) H 0.7802 0.2283 0.1978 0.074 Uiso 1.00 1 c R . .
H(42) H 0.7003 0.5388 0.0796 0.083 Uiso 1.00 1 c R . .
H(43) H 0.7782 0.4687 0.0933 0.083 Uiso 1.00 1 c R . .
H(44) H 0.6897 0.4434 0.0209 0.083 Uiso 1.00 1 c R . .
H(45) H 0.5307 0.3463 0.3425 0.068 Uiso 1.00 1 c R . .
H(46) H 0.4083 0.4495 0.2746 0.077 Uiso 1.00 1 c R . .
H(47) H 0.3682 0.5019 0.1395 0.055 Uiso 1.00 1 c R . .
H(48) H 0.4407 0.4392 0.0742 0.051 Uiso 1.00 1 c R . .

loop_
_atom_site_aniso_label
_atom_site_aniso_U_11
_atom_site_aniso_U_22
_atom_site_aniso_U_33
_atom_site_aniso_U_12
_atom_site_aniso_U_13
_atom_site_aniso_U_23
Ir(1) 0.03595(19) 0.0332(2) 0.03372(18) 0.00048(15) 0.02045(14) 0.00167(15)
Ir(2) 0.03759(19) 0.02815(18) 0.03469(18) 0.00040(16) 0.01904(14) -0.00385(15)
S(1) 0.075(2) 0.083(2) 0.0586(18) 0.0338(18) 0.0274(16) -0.0028(17)
P(1) 0.0476(13) 0.0419(14) 0.0396(12) -0.0126(11) 0.0227(10) -0.0059(11)
P(2) 0.0411(12) 0.0347(13) 0.0429(12) -0.0062(10) 0.0238(10) 0.0002(10)
F(1) 0.078(6) 0.189(12) 0.135(8) 0.009(6) 0.060(6) -0.033(7)
F(2) 0.141(8) 0.126(8) 0.091(6) 0.049(7) 0.023(6) 0.024(6)
F(3) 0.105(6) 0.116(8) 0.126(8) -0.025(6) 0.049(6) -0.048(6)
O(1) 0.254(16) 0.140(11) 0.136(10) 0.113(12) 0.145(11) 0.090(9)
O(2) 0.087(7) 0.130(10) 0.100(7) 0.039(7) 0.009(6) -0.059(7)
O(3) 0.094(7) 0.106(8) 0.113(8) 0.030(6) 0.061(7) 0.003(6)
N(1) 0.035(3) 0.027(3) 0.036(3) 0.003(3) 0.020(3) -0.000(3)
C(1) 0.106(9) 0.038(6) 0.047(5) 0.017(6) 0.044(6) 0.013(4)
C(2) 0.057(6) 0.070(8) 0.046(5) 0.024(5) 0.027(5) 0.025(5)
C(3) 0.062(6) 0.067(7) 0.036(5) 0.013(5) 0.022(4) 0.010(4)
C(4) 0.088(8) 0.081(8) 0.048(6) 0.017(7) 0.051(6) 0.024(6)
C(5) 0.063(7) 0.070(8) 0.050(6) -0.004(6) 0.023(5) 0.010(5)
C(6) 0.28(2) 0.058(9) 0.085(10) 0.059(13) 0.088(13) 0.026(8)
C(7) 0.076(9) 0.18(2) 0.128(13) 0.061(11) 0.062(9) 0.075(13)
C(8) 0.100(11) 0.123(14) 0.035(5) -0.025(9) 0.015(6) 0.006(6)
C(9) 0.152(16) 0.143(16) 0.068(9) 0.081(13) 0.077(10) 0.047(9)
C(10) 0.103(11) 0.145(17) 0.097(11) -0.063(11) 0.026(9) 0.053(11)
C(11) 0.049(5) 0.056(6) 0.053(5) -0.006(5) 0.020(4) -0.032(5)
C(12) 0.067(6) 0.043(6) 0.033(4) -0.003(4) 0.020(4) -0.008(4)
C(13) 0.058(6) 0.062(7) 0.052(5) -0.014(5) 0.031(5) -0.027(5)
C(14) 0.057(5) 0.024(4) 0.051(5) 0.004(4) 0.025(4) -0.011(4)
C(15) 0.061(6) 0.023(4) 0.052(5) -0.014(4) 0.027(4) -0.014(4)
C(16) 0.046(6) 0.088(10) 0.101(10) -0.008(6) 0.031(6) -0.043(8)
C(17) 0.100(11) 0.075(9) 0.060(7) -0.004(8) 0.018(7) 0.002(7)
C(18) 0.092(10) 0.096(11) 0.090(10) -0.029(8) 0.067(8) -0.041(8)
C(19) 0.083(9) 0.049(7) 0.089(9) 0.012(6) 0.024(7) -0.024(6)
C(20) 0.118(12) 0.069(9) 0.079(8) -0.026(8) 0.058(8) -0.015(7)
C(21) 0.133(12) 0.058(7) 0.083(8) -0.039(8) 0.077(9) -0.043(7)
C(22) 0.068(7) 0.098(10) 0.052(6) -0.039(7) 0.017(5) 0.005(6)
C(23) 0.054(5) 0.030(4) 0.043(4) -0.009(4) 0.018(4) 0.001(4)
C(24) 0.043(5) 0.070(8) 0.073(7) -0.001(5) 0.031(5) -0.003(6)
C(25) 0.088(8) 0.067(8) 0.054(6) -0.038(6) 0.039(6) -0.004(5)
C(26) 0.041(4) 0.029(4) 0.036(4) -0.006(3) 0.017(3) -0.008(3)
C(27) 0.054(5) 0.056(6) 0.061(6) 0.013(5) 0.043(5) 0.005(5)
C(28) 0.064(6) 0.051(6) 0.079(7) 0.002(5) 0.054(6) -0.006(5)
C(29) 0.039(4) 0.036(5) 0.062(6) 0.008(4) 0.025(4) 0.000(4)
C(30) 0.040(4) 0.041(5) 0.047(5) 0.010(4) 0.017(4) -0.005(4)
C(31) 0.075(8) 0.073(10) 0.087(10) -0.000(7) 0.033(8) -0.020(8)

loop_
_atom_type_symbol
_atom_type_description
_atom_type_scat_dispersion_real
_atom_type_scat_dispersion_imag
_atom_type_scat_source
C C 0.003 0.002
;
International Tables for Crystallography
(1992, Vol. C, Tables 4.2.6.8 and 6.1.1.4)
;
H H 0.000 0.000
;
International Tables for Crystallography
(1992, Vol. C, Table 6.1.1.4)
;
N N 0.006 0.003
;
International Tables for Crystallography
(1992, Vol. C, Tables 4.2.6.8 and 6.1.1.4)
;
P P 0.102 0.094
;
International Tables for Crystallography
(1992, Vol. C, Tables 4.2.6.8 and 6.1.1.4)
;
Ir Ir -1.444 7.990
;
International Tables for Crystallography
(1992, Vol. C, Tables 4.2.6.8 and 6.1.1.4)
;
S S 0.125 0.123
;
International Tables for Crystallography
(1992, Vol. C, Tables 4.2.6.8 and 6.1.1.4)
;
O O 0.011 0.006
;
International Tables for Crystallography
(1992, Vol. C, Tables 4.2.6.8 and 6.1.1.4)
;
F F 0.017 0.010
;
International Tables for Crystallography
(1992, Vol. C, Tables 4.2.6.8 and 6.1.1.4)
;

loop_
_geom_angle_atom_site_label_1
_geom_angle_atom_site_label_2
_geom_angle_atom_site_label_3
_geom_angle
_geom_angle_publ_flag
_geom_angle_site_symmetry_1
_geom_angle_site_symmetry_2
_geom_angle_site_symmetry_3
P(1) Ir(1) C(1) 144.5(3) yes . . .
P(1) Ir(1) C(2) 109.4(3) yes . . .
P(1) Ir(1) C(3) 98.3(3) yes . . .
P(1) Ir(1) C(4) 119.4(3) yes . . .
P(1) Ir(1) C(5) 155.6(3) yes . . .
P(1) Ir(1) C(26) 84.1(2) yes . . .
C(1) Ir(1) C(2) 36.2(4) yes . . .
C(1) Ir(1) C(3) 59.3(4) yes . . .
C(1) Ir(1) C(4) 59.8(5) yes . . .
C(1) Ir(1) C(5) 36.5(5) yes . . .
C(1) Ir(1) C(26) 131.3(4) yes . . .
C(2) Ir(1) C(3) 35.7(4) yes . . .
C(2) Ir(1) C(4) 60.4(5) yes . . .
C(2) Ir(1) C(5) 61.4(4) yes . . .
C(2) Ir(1) C(26) 164.2(4) yes . . .
C(3) Ir(1) C(4) 36.1(4) yes . . .
C(3) Ir(1) C(5) 60.5(4) yes . . .
C(3) Ir(1) C(26) 136.9(4) yes . . .
C(4) Ir(1) C(5) 36.3(4) yes . . .
C(4) Ir(1) C(26) 106.3(4) yes . . .
C(5) Ir(1) C(26) 103.0(4) yes . . .
P(2) Ir(2) N(1) 94.23(19) yes . . .
P(2) Ir(2) C(11) 166.7(3) yes . . .
P(2) Ir(2) C(12) 133.4(3) yes . . .
P(2) Ir(2) C(13) 103.4(3) yes . . .
P(2) Ir(2) C(14) 107.4(2) yes . . .
P(2) Ir(2) C(15) 136.9(2) yes . . .
N(1) Ir(2) C(11) 98.5(4) yes . . .
N(1) Ir(2) C(12) 130.1(4) yes . . .
N(1) Ir(2) C(13) 157.8(4) yes . . .
N(1) Ir(2) C(14) 123.2(3) yes . . .
N(1) Ir(2) C(15) 96.0(4) yes . . .
C(11) Ir(2) C(12) 36.1(5) yes . . .
C(11) Ir(2) C(13) 63.3(4) yes . . .
C(11) Ir(2) C(14) 62.0(3) yes . . .
C(11) Ir(2) C(15) 37.7(3) yes . . .
C(12) Ir(2) C(13) 39.5(4) yes . . .
C(12) Ir(2) C(14) 63.4(3) yes . . .
C(12) Ir(2) C(15) 61.5(3) yes . . .
C(13) Ir(2) C(14) 38.3(4) yes . . .
C(13) Ir(2) C(15) 61.8(4) yes . . .
C(14) Ir(2) C(15) 35.2(4) yes . . .
O(1) S(1) O(2) 114.1(8) yes . . .
O(1) S(1) O(3) 112.9(8) yes . . .
O(1) S(1) C(31) 99.2(8) yes . . .
O(2) S(1) O(3) 120.3(7) yes . . .
O(2) S(1) C(31) 102.7(7) yes . . .
O(3) S(1) C(31) 103.9(8) yes . . .
Ir(1) P(1) C(21) 115.9(5) yes . . .
Ir(1) P(1) C(22) 116.7(4) yes . . .
Ir(1) P(1) C(23) 117.8(2) yes . . .
C(21) P(1) C(22) 100.9(6) yes . . .
C(21) P(1) C(23) 100.5(5) yes . . .
C(22) P(1) C(23) 102.3(5) yes . . .
Ir(2) P(2) C(23) 112.9(3) yes . . .
Ir(2) P(2) C(24) 120.7(4) yes . . .
Ir(2) P(2) C(25) 113.4(3) yes . . .
C(23) P(2) C(24) 106.6(4) yes . . .
C(23) P(2) C(25) 101.4(5) yes . . .
C(24) P(2) C(25) 99.5(6) yes . . .
Ir(2) N(1) C(26) 130.5(6) yes . . .
Ir(2) N(1) C(30) 109.9(6) yes . . .
C(26) N(1) C(30) 119.4(9) yes . . .
Ir(1) C(1) C(2) 71.6(6) yes . . .
Ir(1) C(1) C(5) 72.8(7) yes . . .
Ir(1) C(1) C(6) 129.1(9) yes . . .
C(2) C(1) C(5) 110.1(11) yes . . .
C(2) C(1) C(6) 123.1(15) yes . . .
C(5) C(1) C(6) 126.2(13) yes . . .
Ir(1) C(2) C(1) 72.2(5) yes . . .
Ir(1) C(2) C(3) 73.4(6) yes . . .
Ir(1) C(2) C(7) 129.2(10) yes . . .
C(1) C(2) C(3) 107.2(12) yes . . .
C(1) C(2) C(7) 125.1(13) yes . . .
C(3) C(2) C(7) 126.6(10) yes . . .
Ir(1) C(3) C(2) 70.9(5) yes . . .
Ir(1) C(3) C(4) 71.9(6) yes . . .
Ir(1) C(3) C(8) 128.0(9) yes . . .
C(2) C(3) C(4) 108.9(10) yes . . .
C(2) C(3) C(8) 127.5(12) yes . . .
C(4) C(3) C(8) 123.4(13) yes . . .
Ir(1) C(4) C(3) 72.0(8) yes . . .
Ir(1) C(4) C(5) 72.0(8) yes . . .
Ir(1) C(4) C(9) 132.0(9) yes . . .
C(3) C(4) C(5) 108.4(12) yes . . .
C(3) C(4) C(9) 123.1(11) yes . . .
C(5) C(4) C(9) 127.2(13) yes . . .
Ir(1) C(5) C(1) 70.7(7) yes . . .
Ir(1) C(5) C(4) 71.7(8) yes . . .
Ir(1) C(5) C(10) 128.8(8) yes . . .
C(1) C(5) C(4) 105.3(10) yes . . .
C(1) C(5) C(10) 128.3(12) yes . . .
C(4) C(5) C(10) 125.7(14) yes . . .
Ir(2) C(11) C(12) 70.3(5) yes . . .
Ir(2) C(11) C(15) 71.9(5) yes . . .
Ir(2) C(11) C(16) 126.2(9) yes . . .
C(12) C(11) C(15) 107.3(10) yes . . .
C(12) C(11) C(16) 128.5(10) yes . . .
C(15) C(11) C(16) 124.1(12) yes . . .
Ir(2) C(12) C(11) 73.6(5) yes . . .
Ir(2) C(12) C(13) 69.5(5) yes . . .
Ir(2) C(12) C(17) 129.3(8) yes . . .
C(11) C(12) C(13) 108.6(9) yes . . .
C(11) C(12) C(17) 125.4(11) yes . . .
C(13) C(12) C(17) 125.5(13) yes . . .
Ir(2) C(13) C(12) 71.0(6) yes . . .
Ir(2) C(13) C(14) 75.3(6) yes . . .
Ir(2) C(13) C(18) 127.6(8) yes . . .
C(12) C(13) C(14) 106.4(11) yes . . .
C(12) C(13) C(18) 125.8(10) yes . . .
C(14) C(13) C(18) 126.8(10) yes . . .
Ir(2) C(14) C(13) 66.4(5) yes . . .
Ir(2) C(14) C(15) 70.9(5) yes . . .
Ir(2) C(14) C(19) 127.2(6) yes . . .
C(13) C(14) C(15) 106.3(8) yes . . .
C(13) C(14) C(19) 123.6(12) yes . . .
C(15) C(14) C(19) 130.1(11) yes . . .
Ir(2) C(15) C(11) 70.4(5) yes . . .
Ir(2) C(15) C(14) 73.9(5) yes . . .
Ir(2) C(15) C(20) 126.1(7) yes . . .
C(11) C(15) C(14) 111.3(10) yes . . .
C(11) C(15) C(20) 123.4(11) yes . . .
C(14) C(15) C(20) 125.2(9) yes . . .
P(1) C(23) P(2) 116.9(4) yes . . .
Ir(1) C(26) N(1) 127.3(8) yes . . .
Ir(1) C(26) C(27) 116.2(6) yes . . .
N(1) C(26) C(27) 116.4(7) yes . . .
C(26) C(27) C(28) 123.5(10) yes . . .
C(27) C(28) C(29) 117.2(12) yes . . .
C(28) C(29) C(30) 120.0(9) yes . . .
N(1) C(30) C(29) 123.2(9) yes . . .
S(1) C(31) F(1) 113.9(11) yes . . .
S(1) C(31) F(2) 110.8(11) yes . . .
S(1) C(31) F(3) 112.0(11) yes . . .
F(1) C(31) F(2) 106.9(14) yes . . .
F(1) C(31) F(3) 108.7(14) yes . . .
F(2) C(31) F(3) 103.9(13) yes . . .
C(1) C(6) H(1) 110.1 no . . .
C(1) C(6) H(2) 109.7 no . . .
C(1) C(6) H(3) 108.5 no . . .
H(1) C(6) H(2) 109.5 no . . .
H(1) C(6) H(3) 109.5 no . . .
H(2) C(6) H(3) 109.5 no . . .
C(2) C(7) H(4) 108.0 no . . .
C(2) C(7) H(5) 110.5 no . . .
C(2) C(7) H(6) 109.9 no . . .
H(4) C(7) H(5) 109.5 no . . .
H(4) C(7) H(6) 109.5 no . . .
H(5) C(7) H(6) 109.5 no . . .
C(3) C(8) H(7) 111.5 no . . .
C(3) C(8) H(8) 107.8 no . . .
C(3) C(8) H(9) 109.1 no . . .
H(7) C(8) H(8) 109.5 no . . .
H(7) C(8) H(9) 109.5 no . . .
H(8) C(8) H(9) 109.5 no . . .
C(4) C(9) H(10) 107.6 no . . .
C(4) C(9) H(11) 111.3 no . . .
C(4) C(9) H(12) 109.5 no . . .
H(10) C(9) H(11) 109.5 no . . .
H(10) C(9) H(12) 109.5 no . . .
H(11) C(9) H(12) 109.5 no . . .
C(5) C(10) H(13) 108.4 no . . .
C(5) C(10) H(14) 110.3 no . . .
C(5) C(10) H(15) 109.7 no . . .
H(13) C(10) H(14) 109.5 no . . .
H(13) C(10) H(15) 109.5 no . . .
H(14) C(10) H(15) 109.5 no . . .
C(11) C(16) H(16) 108.2 no . . .
C(11) C(16) H(17) 109.9 no . . .
C(11) C(16) H(18) 110.3 no . . .
H(16) C(16) H(17) 109.5 no . . .
H(16) C(16) H(18) 109.5 no . . .
H(17) C(16) H(18) 109.5 no . . .
C(12) C(17) H(19) 109.7 no . . .
C(12) C(17) H(20) 111.5 no . . .
C(12) C(17) H(21) 107.2 no . . .
H(19) C(17) H(20) 109.5 no . . .
H(19) C(17) H(21) 109.5 no . . .
H(20) C(17) H(21) 109.5 no . . .
C(13) C(18) H(22) 108.8 no . . .
C(13) C(18) H(23) 110.1 no . . .
C(13) C(18) H(24) 109.5 no . . .
H(22) C(18) H(23) 109.5 no . . .
H(22) C(18) H(24) 109.5 no . . .
H(23) C(18) H(24) 109.5 no . . .
C(14) C(19) H(25) 108.2 no . . .
C(14) C(19) H(26) 109.9 no . . .
C(14) C(19) H(27) 110.3 no . . .
H(25) C(19) H(26) 109.5 no . . .
H(25) C(19) H(27) 109.5 no . . .
H(26) C(19) H(27) 109.5 no . . .
C(15) C(20) H(28) 111.1 no . . .
C(15) C(20) H(29) 108.6 no . . .
C(15) C(20) H(30) 108.6 no . . .
H(28) C(20) H(29) 109.5 no . . .
H(28) C(20) H(30) 109.5 no . . .
H(29) C(20) H(30) 109.5 no . . .
P(1) C(21) H(31) 110.1 no . . .
P(1) C(21) H(32) 109.3 no . . .
P(1) C(21) H(33) 109.0 no . . .
H(31) C(21) H(32) 109.5 no . . .
H(31) C(21) H(33) 109.5 no . . .
H(32) C(21) H(33) 109.5 no . . .
P(1) C(22) H(34) 108.8 no . . .
P(1) C(22) H(35) 109.8 no . . .
P(1) C(22) H(36) 109.8 no . . .
H(34) C(22) H(35) 109.5 no . . .
H(34) C(22) H(36) 109.5 no . . .
H(35) C(22) H(36) 109.5 no . . .
P(1) C(23) H(37) 107.6 no . . .
P(1) C(23) H(38) 107.6 no . . .
P(2) C(23) H(37) 107.6 no . . .
P(2) C(23) H(38) 107.6 no . . .
H(37) C(23) H(38) 109.5 no . . .
P(2) C(24) H(39) 109.7 no . . .
P(2) C(24) H(40) 110.2 no . . .
P(2) C(24) H(41) 108.5 no . . .
H(39) C(24) H(40) 109.5 no . . .
H(39) C(24) H(41) 109.5 no . . .
H(40) C(24) H(41) 109.5 no . . .
P(2) C(25) H(42) 109.5 no . . .
P(2) C(25) H(43) 109.2 no . . .
P(2) C(25) H(44) 109.7 no . . .
H(42) C(25) H(43) 109.5 no . . .
H(42) C(25) H(44) 109.5 no . . .
H(43) C(25) H(44) 109.5 no . . .
C(26) C(27) H(45) 118.3 no . . .
C(28) C(27) H(45) 118.2 no . . .
C(27) C(28) H(46) 121.6 no . . .
C(29) C(28) H(46) 121.2 no . . .
C(28) C(29) H(47) 119.9 no . . .
C(30) C(29) H(47) 120.0 no . . .
N(1) C(30) H(48) 118.1 no . . .
C(29) C(30) H(48) 118.7 no . . .

loop_
_geom_bond_atom_site_label_1
_geom_bond_atom_site_label_2
_geom_bond_distance
_geom_bond_publ_flag
_geom_bond_site_symmetry_1
_geom_bond_site_symmetry_2
Ir(1) P(1) 2.240(2) yes . .
Ir(1) C(1) 2.266(11) yes . .
Ir(1) C(2) 2.259(10) yes . .
Ir(1) C(3) 2.290(9) yes . .
Ir(1) C(4) 2.290(14) yes . .
Ir(1) C(5) 2.293(14) yes . .
Ir(1) C(26) 2.054(8) yes . .
Ir(2) P(2) 2.247(2) yes . .
Ir(2) N(1) 2.159(8) yes . .
Ir(2) C(11) 2.245(10) yes . .
Ir(2) C(12) 2.203(8) yes . .
Ir(2) C(13) 2.182(13) yes . .
Ir(2) C(14) 2.303(9) yes . .
Ir(2) C(15) 2.265(9) yes . .
S(1) O(1) 1.473(16) yes . .
S(1) O(2) 1.381(12) yes . .
S(1) O(3) 1.435(16) yes . .
S(1) C(31) 1.782(14) yes . .
P(1) C(21) 1.820(14) yes . .
P(1) C(22) 1.815(11) yes . .
P(1) C(23) 1.828(10) yes . .
P(2) C(23) 1.836(10) yes . .
P(2) C(24) 1.797(11) yes . .
P(2) C(25) 1.822(14) yes . .
F(1) C(31) 1.31(2) yes . .
F(2) C(31) 1.35(2) yes . .
F(3) C(31) 1.344(19) yes . .
N(1) C(26) 1.364(11) yes . .
N(1) C(30) 1.385(11) yes . .
C(1) C(2) 1.406(15) yes . .
C(1) C(5) 1.43(2) yes . .
C(1) C(6) 1.54(2) yes . .
C(2) C(3) 1.395(19) yes . .
C(2) C(7) 1.50(2) yes . .
C(3) C(4) 1.419(19) yes . .
C(3) C(8) 1.523(16) yes . .
C(4) C(5) 1.428(17) yes . .
C(4) C(9) 1.53(2) yes . .
C(5) C(10) 1.47(2) yes . .
C(11) C(12) 1.379(19) yes . .
C(11) C(15) 1.456(13) yes . .
C(11) C(16) 1.488(18) yes . .
C(12) C(13) 1.483(16) yes . .
C(12) C(17) 1.519(15) yes . .
C(13) C(14) 1.475(16) yes . .
C(13) C(18) 1.50(2) yes . .
C(14) C(15) 1.380(18) yes . .
C(14) C(19) 1.459(14) yes . .
C(15) C(20) 1.52(2) yes . .
C(26) C(27) 1.411(18) yes . .
C(27) C(28) 1.380(14) yes . .
C(28) C(29) 1.372(16) yes . .
C(29) C(30) 1.335(18) yes . .
C(6) H(1) 0.950 no . .
C(6) H(2) 0.950 no . .
C(6) H(3) 0.950 no . .
C(7) H(4) 0.950 no . .
C(7) H(5) 0.950 no . .
C(7) H(6) 0.950 no . .
C(8) H(7) 0.950 no . .
C(8) H(8) 0.950 no . .
C(8) H(9) 0.950 no . .
C(9) H(10) 0.950 no . .
C(9) H(11) 0.950 no . .
C(9) H(12) 0.950 no . .
C(10) H(13) 0.950 no . .
C(10) H(14) 0.950 no . .
C(10) H(15) 0.950 no . .
C(16) H(16) 0.950 no . .
C(16) H(17) 0.950 no . .
C(16) H(18) 0.950 no . .
C(17) H(19) 0.950 no . .
C(17) H(20) 0.950 no . .
C(17) H(21) 0.950 no . .
C(18) H(22) 0.950 no . .
C(18) H(23) 0.950 no . .
C(18) H(24) 0.950 no . .
C(19) H(25) 0.950 no . .
C(19) H(26) 0.950 no . .
C(19) H(27) 0.950 no . .
C(20) H(28) 0.950 no . .
C(20) H(29) 0.950 no . .
C(20) H(30) 0.950 no . .
C(21) H(31) 0.950 no . .
C(21) H(32) 0.950 no . .
C(21) H(33) 0.950 no . .
C(22) H(34) 0.950 no . .
C(22) H(35) 0.950 no . .
C(22) H(36) 0.950 no . .
C(23) H(37) 0.950 no . .
C(23) H(38) 0.950 no . .
C(24) H(39) 0.950 no . .
C(24) H(40) 0.950 no . .
C(24) H(41) 0.950 no . .
C(25) H(42) 0.950 no . .
C(25) H(43) 0.950 no . .
C(25) H(44) 0.950 no . .
C(27) H(45) 0.950 no . .
C(28) H(46) 0.950 no . .
C(29) H(47) 0.950 no . .
C(30) H(48) 0.950 no . .
